data_4076037
loop_
_publ_author_name
'Bruce, Michael I.'
'Low, Paul J.'
'Hartl, Franti\<sek'
'Humphrey, Paul A.'
'de Montigny, Fr\'ed\'eric'
'Jevric, Martyn'
'Lapinte, Claude'
'Perkins, Gary J.'
'Roberts, Rachel L.'
'Skelton, Brian W.'
'White, Allan H.'

_publ_section_title
;
 Syntheses, Structures, Some Reactions, and Electrochemical Oxidation of
 Ferrocenylethynyl Complexes of Iron, Ruthenium, and Osmium
;
_journal_issue 22
_journal_name_full Organometallics
_journal_page_first 5241
_journal_paper_doi 10.1021/om050483l
_journal_volume 24
_journal_year 2005
_chemical_formula_moiety 'C48 H48 Fe1 P2 Ru1'
_chemical_formula_sum 'C48 H48 Fe P2 Ru'
_chemical_formula_weight 843.78
_space_group_IT_number 14
_symmetry_cell_setting monoclinic
_symmetry_space_group_name_Hall '-P 2ybc'
_symmetry_space_group_name_H-M 'P 1 21/c 1'
_cell_angle_alpha 90.00000
_cell_angle_beta 109.423(2)
_cell_angle_gamma 90.00000
_cell_formula_units_Z 4
_cell_length_a 19.5740(10)
_cell_length_b 12.7700(10)
_cell_length_c 16.570(2)
_cell_measurement_reflns_used 7072
_cell_measurement_temperature 150(2)
_cell_measurement_theta_max 28.9
_cell_measurement_theta_min 2.53
_cell_volume 3906.1(6)
_computing_cell_refinement 'Siemens SAINT (Siemens, 1995)'
_computing_data_collection 'Siemens SMART (Siemens, 1995)'
_computing_data_reduction 'xtal ADDREF SORTRF'
_computing_molecular_graphics xtal
_computing_publication_material 'xtal BONDLA CIFIO'
_computing_structure_refinement 'xtal CRYLSQ'
_computing_structure_solution xtal
_diffrn_ambient_temperature 150(2)
_diffrn_measured_fraction_theta_full 1.0
_diffrn_measured_fraction_theta_max 1.0
_diffrn_measurement_device_type
;
Bruker SMART CCD diffractometer
;
_diffrn_measurement_method '\w scans'
_diffrn_radiation_detector 'CCD area detector'
_diffrn_radiation_monochromator graphite
_diffrn_radiation_source 'sealed tube'
_diffrn_radiation_type 'Mo K\a'
_diffrn_radiation_wavelength .71073
_diffrn_reflns_av_R_equivalents .042
_diffrn_reflns_av_sigmaI/netI .052
_diffrn_reflns_limit_h_max 25
_diffrn_reflns_limit_h_min -26
_diffrn_reflns_limit_k_max 17
_diffrn_reflns_limit_k_min -17
_diffrn_reflns_limit_l_max 22
_diffrn_reflns_limit_l_min -22
_diffrn_reflns_number 45606
_diffrn_reflns_theta_full 29.0
_diffrn_reflns_theta_max 29.0
_diffrn_reflns_theta_min 1.94
_diffrn_standards_decay_% 0
_diffrn_standards_number 0
_exptl_absorpt_coefficient_mu .874
_exptl_absorpt_correction_T_max 1
_exptl_absorpt_correction_T_min .89
_exptl_absorpt_correction_type multi-scan
_exptl_absorpt_process_details
;
 SADABS; Sheldrick, 1996
;
_exptl_crystal_colour golden
_exptl_crystal_density_diffrn 1.435
_exptl_crystal_density_method 'not measured'
_exptl_crystal_description plate
_exptl_crystal_F_000 1744
_exptl_crystal_size_max .31
_exptl_crystal_size_mid .2
_exptl_crystal_size_min .11
_refine_diff_density_max .875
_refine_diff_density_min -.403
_refine_ls_extinction_method none
_refine_ls_goodness_of_fit_all .985
_refine_ls_goodness_of_fit_ref 1.01
_refine_ls_hydrogen_treatment noref
_refine_ls_matrix_type full
_refine_ls_number_constraints 0
_refine_ls_number_parameters 469
_refine_ls_number_reflns 8368
_refine_ls_number_restraints 0
_refine_ls_R_factor_all .05
_refine_ls_R_factor_gt .034
_refine_ls_shift/su_max .005
_refine_ls_shift/su_mean .0002
_refine_ls_structure_factor_coef F
_refine_ls_weighting_scheme calc
_refine_ls_wR_factor_all .046
_refine_ls_wR_factor_ref .043
_reflns_d_resolution_high .732
_reflns_d_resolution_low 10.48
_reflns_Friedel_coverage 0
_reflns_limit_h_max 26
_reflns_limit_h_min 0
_reflns_limit_k_max 17
_reflns_limit_k_min 0
_reflns_limit_l_max 21
_reflns_limit_l_min -22
_reflns_number_gt 8368
_reflns_number_total 10391
_reflns_threshold_expression 'F    > 4.00 sig(F   )'
_cod_data_source_file om050483lsi20050611_121017.cif
_cod_data_source_block br994
_cod_original_sg_symbol_Hall -p_2ybc
_cod_original_sg_symbol_H-M P_1_21/c_1
_cod_original_formula_sum 'C48 H48 Fe1 P2 Ru1'
_cod_database_code 4076037

loop_
_symmetry_equiv_pos_as_xyz
+x,+y,+z
-x,1/2+y,1/2-z
-x,-y,-z
+x,1/2-y,1/2+z

loop_
_atom_site_label
_atom_site_fract_x
_atom_site_fract_y
_atom_site_fract_z
_atom_site_U_iso_or_equiv
_atom_site_adp_type
_atom_site_occupancy
Ru .732440(10) .442285(14) .695325(11) .01377(8) Uani 1.00000
Fe .87420(2) .01183(3) .78367(2) .01837(14) Uani 1.00000
P1 .64067(3) .33478(5) .69232(4) .0164(2) Uani 1.00000
C111 .55456(12) .38822(19) .69649(14) .0184(9) Uani 1.00000
C112 .49376(14) .3257(2) .68610(16) .0234(10) Uani 1.00000
C113 .43210(14) .3669(2) .69745(17) .0282(12) Uani 1.00000
C114 .43022(15) .4711(2) .71841(18) .0337(13) Uani 1.00000
C115 .48927(16) .5350(2) .72715(19) .0327(13) Uani 1.00000
C116 .55096(13) .4931(2) .71645(16) .0234(10) Uani 1.00000
C121 .60745(13) .2387(2) .60622(16) .0208(10) Uani 1.00000
C122 .62991(14) .1348(2) .61476(17) .0258(11) Uani 1.00000
C123 .60378(17) .0653(2) .5467(2) .0356(14) Uani 1.00000
C124 .55513(16) .0989(3) .4694(2) .0360(14) Uani 1.00000
C125 .53314(16) .2017(3) .45977(18) .0368(14) Uani 1.00000
C126 .55903(15) .2711(2) .52772(18) .0300(12) Uani 1.00000
C10 .66887(12) .25582(18) .79101(15) .0193(9) Uani 1.00000
C20 .70048(13) .3310(2) .86589(15) .0209(10) Uani 1.00000
P2 .76136(3) .42627(4) .83955(4) .0154(2) Uani 1.00000
C211 .75441(13) .54214(18) .90216(14) .0183(9) Uani 1.00000
C212 .68761(14) .5759(2) .90631(16) .0248(11) Uani 1.00000
C213 .68265(16) .6677(2) .94836(17) .0300(12) Uani 1.00000
C214 .74269(16) .7297(2) .98487(17) .0297(12) Uani 1.00000
C215 .80928(15) .6979(2) .98131(16) .0262(11) Uani 1.00000
C216 .81535(14) .6045(2) .94147(15) .0215(10) Uani 1.00000
C221 .85218(13) .37934(18) .90276(14) .0183(9) Uani 1.00000
C222 .90663(14) .3768(2) .86651(16) .0238(10) Uani 1.00000
C223 .97566(14) .3430(2) .91438(18) .0301(12) Uani 1.00000
C224 .99065(14) .3116(2) .99824(17) .0273(11) Uani 1.00000
C225 .93706(15) .3132(2) 1.03442(15) .0272(11) Uani 1.00000
C226 .86765(14) .3478(2) .98759(15) .0242(11) Uani 1.00000
C1 .78119(13) .30342(18) .69564(14) .0185(9) Uani 1.00000
C2 .81034(13) .22122(19) .69201(15) .0203(10) Uani 1.00000
C101 .72520(14) .4915(2) .56417(15) .0206(10) Uani 1.00000
C1011 .70361(16) .4229(2) .48675(17) .0313(13) Uani 1.00000
C102 .67871(13) .55860(19) .59258(15) .0213(10) Uani 1.00000
C1021 .60062(15) .5781(2) .54443(17) .0300(12) Uani 1.00000
C103 .72238(14) .61539(18) .66582(15) .0203(10) Uani 1.00000
C1031 .69872(16) .7046(2) .70850(18) .0303(12) Uani 1.00000
C104 .79683(13) .58487(18) .68222(15) .0192(10) Uani 1.00000
C1041 .86153(15) .6348(2) .74595(17) .0274(11) Uani 1.00000
C105 .79854(13) .50989(19) .61933(15) .0194(10) Uani 1.00000
C1051 .86457(15) .4637(2) .60746(17) .0278(12) Uani 1.00000
C201 .84763(13) .12535(19) .69023(14) .0201(10) Uani 1.00000
C202 .92454(14) .1088(2) .72462(16) .0238(11) Uani 1.00000
C203 .93901(15) .0027(2) .71034(17) .0274(12) Uani 1.00000
C204 .87213(15) -.0480(2) .66867(16) .0261(11) Uani 1.00000
C205 .81599(14) .0268(2) .65647(15) .0224(10) Uani 1.00000
C201' .84542(19) .0711(2) .88113(17) .0346(13) Uani 1.00000
C202' .91937(18) .0450(2) .91032(16) .0342(13) Uani 1.00000
C203' .92590(18) -.0628(2) .89614(18) .0364(13) Uani 1.00000
C204' .8555(2) -.1034(2) .85850(18) .0383(14) Uani 1.00000
C205' .80555(17) -.0201(3) .84938(19) .0391(15) Uani 1.00000
H112 .49501 .25311 .67045 .03000 Uiso 1.00000
H113 .39054 .32310 .69088 .03600 Uiso 1.00000
H114 .38739 .49912 .72664 .04200 Uiso 1.00000
H115 .48788 .60791 .74192 .04200 Uiso 1.00000
H116 .59217 .53734 .72248 .03100 Uiso 1.00000
H122 .66352 .11097 .66857 .03300 Uiso 1.00000
H123 .61993 -.00617 .55331 .04400 Uiso 1.00000
H124 .53680 .05016 .42250 .04500 Uiso 1.00000
H125 .50029 .22632 .40597 .04600 Uiso 1.00000
H126 .54235 .34253 .52079 .03700 Uiso 1.00000
H10a .62839 .21865 .79667 .02500 Uiso 1.00000
H10b .70485 .20575 .78900 .02500 Uiso 1.00000
H20a .72687 .29258 .91613 .02800 Uiso 1.00000
H20b .66179 .36746 .87715 .02800 Uiso 1.00000
H212 .64508 .53362 .88025 .03100 Uiso 1.00000
H213 .63660 .68792 .95195 .03700 Uiso 1.00000
H214 .73849 .79508 1.01213 .03700 Uiso 1.00000
H215 .85179 .74028 1.00695 .03200 Uiso 1.00000
H216 .86188 .58218 .94063 .02800 Uiso 1.00000
H222 .89624 .39829 .80822 .03100 Uiso 1.00000
H223 1.01352 .34161 .88919 .03800 Uiso 1.00000
H224 1.03823 .28854 1.03128 .03400 Uiso 1.00000
H225 .94748 .28989 1.09224 .03300 Uiso 1.00000
H226 .83076 .35053 1.01361 .03200 Uiso 1.00000
H1011a .70670 .46037 .43841 .04900 Uiso 1.00000
H1011b .65535 .39834 .47493 .04900 Uiso 1.00000
H1011c .73550 .36453 .49623 .04900 Uiso 1.00000
H1021a .58124 .52036 .50752 .04600 Uiso 1.00000
H1021b .59580 .63997 .51092 .04600 Uiso 1.00000
H1021c .57445 .58683 .58338 .04600 Uiso 1.00000
H1031a .64805 .69945 .69901 .04600 Uiso 1.00000
H1031b .70824 .76932 .68553 .04600 Uiso 1.00000
H1031c .72437 .70355 .76850 .04600 Uiso 1.00000
H1041a .87126 .70052 .72431 .04300 Uiso 1.00000
H1041b .90282 .59064 .75564 .04300 Uiso 1.00000
H1041c .85299 .64594 .79834 .04300 Uiso 1.00000
H1051a .90129 .45572 .66178 .04200 Uiso 1.00000
H1051b .88177 .50879 .57280 .04200 Uiso 1.00000
H1051c .85328 .39697 .58024 .04200 Uiso 1.00000
H202 .96009 .16132 .75297 .03000 Uiso 1.00000
H203 .98594 -.02898 .72573 .03300 Uiso 1.00000
H204 .86608 -.12042 .65132 .03300 Uiso 1.00000
H205 .76481 .01384 .63032 .02900 Uiso 1.00000
H201' .82524 .13954 .88295 .04300 Uiso 1.00000
H202' .95864 .09283 .93532 .04200 Uiso 1.00000
H203' .97074 -.10141 .90973 .04600 Uiso 1.00000
H204' .84294 -.17459 .84114 .04800 Uiso 1.00000
H205' .75354 -.02516 .82541 .04900 Uiso 1.00000

loop_
_atom_site_aniso_label
_atom_site_aniso_U_11
_atom_site_aniso_U_22
_atom_site_aniso_U_33
_atom_site_aniso_U_12
_atom_site_aniso_U_13
_atom_site_aniso_U_23
Ru .01500(9) .01229(8) .01350(8) .00090(7) .00404(6) .00123(6)
Fe .02307(18) .01603(16) .01497(15) .00364(13) .00493(13) -.00025(12)
P1 .0156(3) .0139(3) .0179(3) .0003(2) .0035(2) .0001(2)
C111 .0173(11) .0211(11) .0153(10) .0023(9) .0037(8) .0025(9)
C112 .0224(12) .0223(12) .0258(12) -.0007(10) .0083(10) .0023(10)
C113 .0194(12) .0384(15) .0266(13) -.0028(11) .0076(10) .0025(11)
C114 .0227(13) .0461(17) .0316(14) .0078(12) .0084(11) -.0074(13)
C115 .0279(14) .0312(14) .0365(15) .0069(11) .0074(12) -.0103(12)
C116 .0203(12) .0228(12) .0250(12) .0007(10) .0045(10) -.0022(10)
C121 .0171(11) .0207(11) .0246(11) -.0027(9) .0070(9) -.0050(9)
C122 .0263(13) .0205(12) .0300(13) .0009(10) .0084(11) -.0038(10)
C123 .0416(17) .0233(13) .0450(17) -.0044(12) .0188(14) -.0137(12)
C124 .0290(14) .0423(17) .0383(15) -.0101(13) .0133(12) -.0215(14)
C125 .0265(14) .0476(18) .0297(14) .0013(13) .0003(11) -.0127(13)
C126 .0258(13) .0302(14) .0296(13) .0034(11) .0035(11) -.0056(11)
C10 .0190(11) .0142(10) .0228(11) -.0006(9) .0046(9) .0046(9)
C20 .0226(12) .0213(11) .0190(11) -.0031(9) .0074(9) .0026(9)
P2 .0171(3) .0140(3) .0148(3) .0003(2) .0049(2) .0008(2)
C211 .0242(12) .0159(10) .0144(10) .0037(9) .0060(9) .0015(8)
C212 .0271(13) .0243(13) .0238(12) .0028(10) .0095(10) -.0005(10)
C213 .0338(15) .0295(14) .0296(13) .0126(12) .0146(12) .0001(11)
C214 .0439(16) .0216(12) .0236(12) .0057(11) .0112(12) -.0030(10)
C215 .0347(14) .0195(12) .0220(12) -.0017(10) .0064(11) -.0018(10)
C216 .0258(12) .0204(11) .0179(10) .0004(10) .0066(9) -.0010(9)
C221 .0203(11) .0140(10) .0174(10) .0013(9) .0018(9) -.0004(8)
C222 .0225(12) .0244(12) .0232(11) -.0007(10) .0059(10) .0042(10)
C223 .0196(12) .0360(15) .0348(14) -.0003(11) .0090(11) .0110(12)
C224 .0214(12) .0229(12) .0303(13) .0006(10) -.0012(10) .0044(10)
C225 .0323(14) .0269(13) .0172(11) .0073(11) .0014(10) .0004(10)
C226 .0288(13) .0249(12) .0183(11) .0075(10) .0071(10) -.0008(10)
C1 .0206(11) .0182(11) .0152(10) -.0001(9) .0039(9) .0021(9)
C2 .0232(12) .0204(11) .0171(10) .0004(9) .0065(9) .0022(9)
C101 .0239(12) .0206(11) .0164(10) -.0001(9) .0054(9) .0042(9)
C1011 .0350(15) .0407(16) .0184(11) -.0052(12) .0089(11) -.0052(11)
C102 .0227(12) .0200(11) .0213(11) .0032(10) .0073(9) .0078(9)
C1021 .0249(13) .0338(15) .0276(13) .0051(11) .0039(11) .0111(11)
C103 .0271(12) .0143(10) .0221(11) .0022(9) .0116(10) .0047(9)
C1031 .0402(16) .0179(12) .0369(15) .0030(11) .0184(13) .0021(11)
C104 .0228(12) .0167(11) .0190(10) -.0035(9) .0080(9) .0019(9)
C1041 .0304(14) .0224(12) .0281(13) -.0069(11) .0078(11) .0003(10)
C105 .0223(12) .0195(11) .0174(10) .0004(9) .0082(9) .0041(9)
C1051 .0257(13) .0348(14) .0268(12) .0026(11) .0140(11) .0010(11)
C201 .0262(12) .0209(11) .0147(10) .0040(10) .0086(9) .0022(9)
C202 .0237(12) .0251(12) .0251(12) .0037(10) .0115(10) .0022(10)
C203 .0266(13) .0303(14) .0279(13) .0123(11) .0127(11) .0014(11)
C204 .0342(14) .0233(12) .0207(11) .0090(11) .0089(10) -.0042(10)
C205 .0276(13) .0218(12) .0155(10) .0030(10) .0040(9) -.0021(9)
C201' .059(2) .0299(14) .0189(12) .0138(13) .0181(13) .0028(11)
C202' .0506(18) .0310(15) .0145(11) -.0057(13) .0023(11) -.0010(10)
C203' .0486(18) .0347(15) .0220(12) .0133(14) .0063(12) .0109(12)
C204' .069(2) .0222(13) .0282(14) -.0072(14) .0218(14) .0018(11)
C205' .0355(16) .058(2) .0282(14) -.0053(15) .0161(13) .0015(14)

loop_
_atom_type_symbol
_atom_type_oxidation_number
_atom_type_number_in_cell
_atom_type_scat_dispersion_real
_atom_type_scat_dispersion_imag
_atom_type_scat_source
C 0 192 .002 .002 'Int Tables Vol IV Tables 2.2B and 2.3.1'
H 0 192 0 0 'Int Tables Vol IV Tables 2.2B and 2.3.1'
Fe 0 4 .301 .845 'Int Tables Vol IV Tables 2.2B and 2.3.1'
P 0 8 .09 .095 'Int Tables Vol IV Tables 2.2B and 2.3.1'
Ru 0 4 -1.42 .836 'Int Tables Vol IV Tables 2.2B and 2.3.1'

loop_
_geom_angle_atom_site_label_1
_geom_angle_atom_site_label_2
_geom_angle_atom_site_label_3
_geom_angle
P1 Ru P2 83.46(2)
P1 Ru C1 80.60(7)
P1 Ru C101 111.13(6)
P1 Ru C102 102.61(7)
P1 Ru C103 125.55(7)
P1 Ru C104 162.65(6)
P1 Ru C105 145.46(6)
P2 Ru C1 88.05(7)
P2 Ru C101 165.05(6)
P2 Ru C102 138.41(7)
P2 Ru C103 106.79(7)
P2 Ru C104 102.77(6)
P2 Ru C105 129.23(6)
C1 Ru C101 97.33(10)
C1 Ru C102 133.50(10)
C1 Ru C103 150.46(11)
C1 Ru C104 115.46(10)
C1 Ru C105 88.81(10)
C101 Ru C102 37.62(10)
C101 Ru C103 62.54(9)
C101 Ru C104 62.32(8)
C101 Ru C105 37.57(8)
C102 Ru C103 37.01(8)
C102 Ru C104 61.96(8)
C102 Ru C105 62.20(9)
C103 Ru C104 37.23(9)
C103 Ru C105 61.93(10)
C104 Ru C105 36.71(9)
C201 Fe C202 41.21(10)
C201 Fe C203 69.02(11)
C201 Fe C204 68.86(10)
C201 Fe C205 40.86(9)
C201 Fe C201' 105.60(11)
C201 Fe C202' 122.98(11)
C201 Fe C203' 160.44(11)
C201 Fe C204' 156.43(12)
C201 Fe C205' 119.86(12)
C202 Fe C203 40.96(11)
C202 Fe C204 68.86(11)
C202 Fe C205 68.83(10)
C202 Fe C201' 117.76(12)
C202 Fe C202' 104.89(12)
C202 Fe C203' 123.67(12)
C202 Fe C204' 162.11(12)
C202 Fe C205' 153.64(13)
C203 Fe C204 40.74(11)
C203 Fe C205 68.50(11)
C203 Fe C201' 153.26(12)
C203 Fe C202' 119.07(12)
C203 Fe C203' 107.55(13)
C203 Fe C204' 126.74(13)
C203 Fe C205' 164.77(13)
C204 Fe C205 40.63(11)
C204 Fe C201' 163.70(12)
C204 Fe C202' 155.35(13)
C204 Fe C203' 121.91(12)
C204 Fe C204' 110.29(12)
C204 Fe C205' 127.86(12)
C205 Fe C201' 125.42(11)
C205 Fe C202' 161.24(11)
C205 Fe C203' 157.46(11)
C205 Fe C204' 122.98(11)
C205 Fe C205' 109.26(11)
C201' Fe C202' 40.51(13)
C201' Fe C203' 68.33(13)
C201' Fe C204' 68.29(13)
C201' Fe C205' 40.46(13)
C202' Fe C203' 40.53(12)
C202' Fe C204' 68.04(12)
C202' Fe C205' 68.08(13)
C203' Fe C204' 40.48(13)
C203' Fe C205' 68.39(13)
C204' Fe C205' 40.82(14)
Ru P1 C111 120.50(8)
Ru P1 C121 120.07(9)
Ru P1 C10 108.25(8)
C111 P1 C121 100.69(11)
C111 P1 C10 100.22(12)
C121 P1 C10 104.40(11)
P1 C111 C112 122.52(19)
P1 C111 C116 119.1(2)
C112 C111 C116 118.2(2)
C111 C112 C113 120.8(2)
C111 C112 H112 119.1
C113 C112 H112 120.1
C112 C113 C114 119.8(3)
C112 C113 H113 120.4
C114 C113 H113 119.8
C113 C114 C115 120.3(3)
C113 C114 H114 119.5
C115 C114 H114 120.2
C114 C115 C116 119.6(3)
C114 C115 H115 120.2
C116 C115 H115 120.3
C111 C116 C115 121.2(2)
C111 C116 H116 118.9
C115 C116 H116 119.8
P1 C121 C122 122.85(17)
P1 C121 C126 118.9(2)
C122 C121 C126 118.2(2)
C121 C122 C123 120.5(2)
C121 C122 H122 119.4
C123 C122 H122 120.1
C122 C123 C124 120.4(3)
C122 C123 H123 119.7
C124 C123 H123 119.9
C123 C124 C125 119.7(3)
C123 C124 H124 120.1
C125 C124 H124 120.2
C124 C125 C126 120.0(2)
C124 C125 H125 120.4
C126 C125 H125 119.6
C121 C126 C125 121.2(3)
C121 C126 H126 119.4
C125 C126 H126 119.3
P1 C10 C20 107.32(16)
P1 C10 H10a 110.23
P1 C10 H10b 109.9
C20 C10 H10a 111.0
C20 C10 H10b 110.07
H10a C10 H10b 108.3
C10 C20 P2 109.86(19)
C10 C20 H20a 109.9
C10 C20 H20b 109.3
P2 C20 H20a 109.78
P2 C20 H20b 109.79
H20a C20 H20b 108.2
Ru P2 C20 110.58(7)
Ru P2 C211 118.77(8)
Ru P2 C221 118.92(9)
C20 P2 C211 102.79(12)
C20 P2 C221 103.15(11)
C211 P2 C221 100.37(10)
P2 C211 C212 121.42(17)
P2 C211 C216 120.6(2)
C212 C211 C216 117.8(2)
C211 C212 C213 120.6(2)
C211 C212 H212 119.1
C213 C212 H212 120.3
C212 C213 C214 121.0(3)
C212 C213 H213 119.0
C214 C213 H213 120.0
C213 C214 C215 119.3(3)
C213 C214 H214 120.6
C215 C214 H214 120.1
C214 C215 C216 120.2(2)
C214 C215 H215 120.2
C216 C215 H215 119.6
C211 C216 C215 121.0(3)
C211 C216 H216 119.3
C215 C216 H216 119.6
P2 C221 C222 119.86(17)
P2 C221 C226 120.9(2)
C222 C221 C226 119.3(2)
C221 C222 C223 120.1(2)
C221 C222 H222 119.6
C223 C222 H222 120.3
C222 C223 C224 120.4(3)
C222 C223 H223 120.0
C224 C223 H223 119.6
C223 C224 C225 119.9(2)
C223 C224 H224 120.4
C225 C224 H224 119.7
C224 C225 C226 120.5(2)
C224 C225 H225 119.6
C226 C225 H225 119.9
C221 C226 C225 119.8(3)
C221 C226 H226 120.0
C225 C226 H226 120.2
Ru C1 C2 176.9(2)
C1 C2 C201 177.6(2)
Ru C101 C1011 125.63(19)
Ru C101 C102 71.93(15)
Ru C101 C105 72.53(14)
C1011 C101 C102 127.0(2)
C1011 C101 C105 125.3(3)
C102 C101 C105 107.5(2)
C101 C1011 H1011a 110.4
C101 C1011 H1011b 110.3
C101 C1011 H1011c 109.6
H1011a C1011 H1011b 109.2
H1011a C1011 H1011c 108.1
H1011b C1011 H1011c 109.2
Ru C102 C101 70.45(13)
Ru C102 C1021 131.0(2)
Ru C102 C103 72.17(13)
C101 C102 C1021 124.9(2)
C101 C102 C103 108.4(2)
C1021 C102 C103 125.9(2)
C102 C1021 H1021a 109.4
C102 C1021 H1021b 109.6
C102 C1021 H1021c 110.1
H1021a C1021 H1021b 109.1
H1021a C1021 H1021c 109.6
H1021b C1021 H1021c 109.1
Ru C103 C102 70.81(13)
Ru C103 C1031 131.5(2)
Ru C103 C104 71.65(13)
C102 C103 C1031 126.7(2)
C102 C103 C104 107.7(2)
C1031 C103 C104 124.7(2)
C103 C1031 H1031a 109.8
C103 C1031 H1031b 109.8
C103 C1031 H1031c 110.1
H1031a C1031 H1031b 109.0
H1031a C1031 H1031c 109.2
H1031b C1031 H1031c 108.9
Ru C104 C103 71.11(14)
Ru C104 C1041 129.98(17)
Ru C104 C105 71.27(14)
C103 C104 C1041 125.6(2)
C103 C104 C105 108.2(2)
C1041 C104 C105 125.7(2)
C104 C1041 H1041a 109.7
C104 C1041 H1041b 109.7
C104 C1041 H1041c 110.2
H1041a C1041 H1041b 108.6
H1041a C1041 H1041c 109.3
H1041b C1041 H1041c 109.4
Ru C105 C101 69.90(16)
Ru C105 C104 72.02(16)
Ru C105 C1051 127.25(18)
C101 C105 C104 108.2(2)
C101 C105 C1051 125.1(2)
C104 C105 C1051 126.5(2)
C105 C1051 H1051a 109.4
C105 C1051 H1051b 109.7
C105 C1051 H1051c 109.9
H1051a C1051 H1051b 109.2
H1051a C1051 H1051c 109.5
H1051b C1051 H1051c 109.1
Fe C201 C2 126.2(2)
Fe C201 C202 68.19(14)
Fe C201 C205 69.08(13)
C2 C201 C202 126.3(2)
C2 C201 C205 127.1(2)
C202 C201 C205 106.6(2)
Fe C202 C201 70.60(16)
Fe C202 C203 69.73(17)
Fe C202 H202 125.2
C201 C202 C203 108.4(2)
C201 C202 H202 125.4
C203 C202 H202 126.2
Fe C203 C202 69.31(18)
Fe C203 C204 70.00(18)
Fe C203 H203 126.8
C202 C203 C204 108.3(2)
C202 C203 H203 125.9
C204 C203 H203 125.8
Fe C204 C203 69.26(16)
Fe C204 C205 69.83(15)
Fe C204 H204 126.8
C203 C204 C205 108.0(2)
C203 C204 H204 125.8
C205 C204 H204 126.2
Fe C205 C201 70.06(12)
Fe C205 C204 69.54(13)
Fe C205 H205 125.9
C201 C205 C204 108.8(2)
C201 C205 H205 125.2
C204 C205 H205 126.1
Fe C201' C202' 70.01(19)
Fe C201' C205' 70.0(2)
Fe C201' H201' 126.1
C202' C201' C205' 108.2(3)
C202' C201' H201' 126.2
C205' C201' H201' 125.6
Fe C202' C201' 69.48(15)
Fe C202' C203' 69.93(15)
Fe C202' H202' 126.0
C201' C202' C203' 108.3(3)
C201' C202' H202' 125.6
C203' C202' H202' 126.1
Fe C203' C202' 69.54(15)
Fe C203' C204' 69.64(16)
Fe C203' H203' 126.0
C202' C203' C204' 107.7(3)
C202' C203' H203' 125.8
C204' C203' H203' 126.5
Fe C204' C203' 69.88(19)
Fe C204' C205' 69.5(2)
Fe C204' H204' 125.6
C203' C204' C205' 108.0(3)
C203' C204' H204' 126.6
C205' C204' H204' 125.4
Fe C205' C201' 69.5(2)
Fe C205' C204' 69.7(2)
Fe C205' H205' 126.0
C201' C205' C204' 107.7(3)
C201' C205' H205' 126.1
C204' C205' H205' 126.2

loop_
_geom_bond_atom_site_label_1
_geom_bond_atom_site_label_2
_geom_bond_distance
Ru P1 2.2482(7)
Ru P2 2.2746(7)
Ru C1 2.013(2)
Ru C101 2.221(3)
Ru C102 2.241(2)
Ru C103 2.258(2)
Ru C104 2.266(3)
Ru C105 2.256(3)
Fe C201 2.058(2)
Fe C202 2.025(3)
Fe C203 2.031(3)
Fe C204 2.041(3)
Fe C205 2.044(2)
Fe C201' 2.026(3)
Fe C202' 2.033(2)
Fe C203' 2.038(3)
Fe C204' 2.034(3)
Fe C205' 2.033(4)
P1 C111 1.841(3)
P1 C121 1.830(2)
P1 C10 1.843(2)
C111 C112 1.395(4)
C111 C116 1.387(4)
C112 C113 1.385(4)
C112 H112 .966
C113 C114 1.379(4)
C113 H113 .963
C114 C115 1.382(4)
C114 H114 .962
C115 C116 1.385(4)
C115 H115 .966
C116 H116 .962
C121 C122 1.389(4)
C121 C126 1.393(3)
C122 C123 1.392(4)
C122 H122 .965
C123 C124 1.386(4)
C123 H123 .960
C124 C125 1.374(5)
C124 H124 .967
C125 C126 1.389(4)
C125 H125 .962
C126 H126 .963
C10 C20 1.528(3)
C10 H10a .955
C10 H10b .960
C20 P2 1.854(3)
C20 H20a .956
C20 H20b .959
P2 C211 1.838(2)
P2 C221 1.838(2)
C211 C212 1.400(4)
C211 C216 1.402(3)
C212 C213 1.383(4)
C212 H212 .965
C213 C214 1.379(4)
C213 H213 .958
C214 C215 1.385(4)
C214 H214 .966
C215 C216 1.387(4)
C215 H215 .965
C216 H216 .959
C221 C222 1.387(4)
C221 C226 1.395(3)
C222 C223 1.388(3)
C222 H222 .959
C223 C224 1.381(4)
C223 H223 .964
C224 C225 1.371(4)
C224 H224 .957
C225 C226 1.394(4)
C225 H225 .958
C226 H226 .957
C1 C2 1.206(3)
C2 C201 1.431(4)
C101 C1011 1.494(4)
C101 C102 1.439(4)
C101 C105 1.442(3)
C1011 H1011a .952
C1011 H1011b .952
C1011 H1011c .951
C102 C1021 1.491(3)
C102 C103 1.428(3)
C1021 H1021a .953
C1021 H1021b .952
C1021 H1021c .954
C103 C1031 1.494(4)
C103 C104 1.444(4)
C1031 H1031a .953
C1031 H1031b .954
C1031 H1031c .953
C104 C1041 1.496(3)
C104 C105 1.424(4)
C1041 H1041a .956
C1041 H1041b .955
C1041 H1041c .948
C105 C1051 1.492(4)
C1051 H1051a .952
C1051 H1051b .950
C1051 H1051c .955
C201 C202 1.437(3)
C201 C205 1.432(3)
C202 C203 1.419(4)
C202 H202 .968
C203 C204 1.417(4)
C203 H203 .958
C204 C205 1.418(4)
C204 H204 .965
C205 H205 .964
C201' C202' 1.405(5)
C201' C205' 1.403(4)
C201' H201' .964
C202' C203' 1.410(4)
C202' H202' .961
C203' C204' 1.409(5)
C203' H203' .966
C204' C205' 1.418(5)
C204' H204' .961
C205' H205' .964
